data_1570637
loop_
_publ_author_name
'Charman, Rex S. C.'
'Evans, Nick J.'
'English, Laura E.'
'Neale, Samuel E.'
'Vasko, Petra'
'Mahon, Mary F.'
'Liptrot, David J.'

_publ_section_title
;
 The structures and reactivity of NHC-supported copper(i) triphenylgermyls
;
_journal_issue 2
_journal_name_full 'Chemical Science'
_journal_page_first 584
_journal_page_last 593
_journal_paper_doi 10.1039/D3SC05862J
_journal_volume 15
_journal_year 2024
_chemical_formula_moiety 'C53 H57 Cu Ge N2'
_chemical_formula_sum 'C53 H57 Cu Ge N2'
_chemical_formula_weight 858.13
_space_group_crystal_system monoclinic
_space_group_IT_number 14
_space_group_name_Hall '-P 2yn'
_space_group_name_H-M_alt 'P 1 21/n 1'
_atom_sites_solution_hydrogens mixed
_audit_creation_date 2023-11-28
_audit_creation_method
;
Olex2 1.5
(compiled 2023.08.24 svn.re1ec1418 for OlexSys, GUI svn.r6817)
;
_audit_update_record
;
2023-11-28 deposited with the CCDC.	2023-12-01 downloaded from the CCDC.
;
_cell_angle_alpha 90
_cell_angle_beta 91.1959(18)
_cell_angle_gamma 90
_cell_formula_units_Z 4
_cell_length_a 12.3095(2)
_cell_length_b 19.8911(3)
_cell_length_c 18.5854(4)
_cell_measurement_reflns_used 6877
_cell_measurement_temperature 150.0(7)
_cell_measurement_theta_max 27.1280
_cell_measurement_theta_min 3.3900
_cell_volume 4549.63(14)
_computing_cell_refinement 'CrysAlisPro 1.171.42.49 (Rigaku OD, 2022)'
_computing_data_collection 'CrysAlisPro 1.171.42.49 (Rigaku OD, 2022)'
_computing_data_reduction 'CrysAlisPro 1.171.42.49 (Rigaku OD, 2022)'
_computing_molecular_graphics 'Olex2 1.5 (Dolomanov et al., 2009)'
_computing_publication_material 'Olex2 1.5 (Dolomanov et al., 2009)'
_computing_structure_refinement 'SHELXL 2019/3 (Sheldrick, 2015)'
_computing_structure_solution 'SHELXT  (Sheldrick, 2015)'
_diffrn_ambient_temperature 150.15
_diffrn_detector_area_resol_mean 16.1468
_diffrn_detector_type EosS2
_diffrn_measured_fraction_theta_full 0.998
_diffrn_measured_fraction_theta_max 0.962
_diffrn_measurement_device 'four-circle diffractometer'
_diffrn_measurement_device_type 'New Xcalibur, EosS2'
_diffrn_measurement_method '\w scans'
_diffrn_radiation_type MoK\a
_diffrn_radiation_wavelength 0.71073
_diffrn_reflns_av_R_equivalents 0.0440
_diffrn_reflns_av_unetI/netI 0.0568
_diffrn_reflns_Laue_measured_fraction_full 0.998
_diffrn_reflns_Laue_measured_fraction_max 0.962
_diffrn_reflns_limit_h_max 16
_diffrn_reflns_limit_h_min -16
_diffrn_reflns_limit_k_max 26
_diffrn_reflns_limit_k_min -25
_diffrn_reflns_limit_l_max 22
_diffrn_reflns_limit_l_min -25
_diffrn_reflns_number 44765
_diffrn_reflns_point_group_measured_fraction_full 0.998
_diffrn_reflns_point_group_measured_fraction_max 0.962
_diffrn_reflns_theta_full 25.242
_diffrn_reflns_theta_max 29.130
_diffrn_reflns_theta_min 2.958
_exptl_absorpt_coefficient_mu 1.164
_exptl_absorpt_correction_T_max 1.00000
_exptl_absorpt_correction_T_min 0.92510
_exptl_absorpt_correction_type multi-scan
_exptl_absorpt_process_details
;
CrysAlisPro 1.171.42.49 (Rigaku Oxford Diffraction, 2022)
Empirical absorption correction using spherical harmonics,
implemented in SCALE3 ABSPACK scaling algorithm.
;
_exptl_crystal_colour colorless
_exptl_crystal_density_diffrn 1.253
_exptl_crystal_description block
_exptl_crystal_F_000 1800
_exptl_crystal_size_max 0.302
_exptl_crystal_size_mid 0.288
_exptl_crystal_size_min 0.129
_refine_diff_density_max 1.333
_refine_diff_density_min -0.394
_refine_diff_density_rms 0.068
_refine_ls_extinction_method none
_refine_ls_goodness_of_fit_ref 1.098
_refine_ls_hydrogen_treatment mixed
_refine_ls_matrix_type full
_refine_ls_number_parameters 526
_refine_ls_number_reflns 11791
_refine_ls_number_restraints 0
_refine_ls_restrained_S_all 1.098
_refine_ls_R_factor_all 0.0950
_refine_ls_R_factor_gt 0.0531
_refine_ls_shift/su_max 0.001
_refine_ls_shift/su_mean 0.000
_refine_ls_structure_factor_coef Fsqd
_refine_ls_weighting_details 'w=1/[\s^2^(Fo^2^)+(0.0472P)^2^+1.9862P] where P=(Fo^2^+2Fc^2^)/3'
_refine_ls_weighting_scheme calc
_refine_ls_wR_factor_gt 0.1142
_refine_ls_wR_factor_ref 0.1290
_reflns_Friedel_coverage 0.000
_reflns_number_gt 7751
_reflns_number_total 11791
_reflns_threshold_expression 'I > 2\s(I)'
_cod_data_source_file d3sc05862j2.cif
_cod_data_source_block e22djl08
_cod_original_cell_volume 4549.62(15)
_cod_database_code 1570637
_shelx_shelxl_version_number 2019/3
_shelx_space_group_comment
;
The symmetry employed for this shelxl refinement is uniquely defined
by the following loop, which should always be used as a source of
symmetry information in preference to the above space-group names.
They are only intended as comments.
;
_shelx_estimated_absorpt_t_max 0.864
_shelx_estimated_absorpt_t_min 0.720
_olex2_refinement_description
;
1. Fixed Uiso
 At 1.2 times of:
  All C(H) groups
 At 1.5 times of:
  All C(H,H,H) groups
2.a Ternary CH refined with riding coordinates:
 C10(H10), C13(H13), C22(H22), C25(H25)
2.b Aromatic/amide H refined with riding coordinates:
 C2(H2), C3(H3), C6(H6), C7(H7), C8(H8), C18(H18), C19(H19), C20(H20),
 C31(H31), C32(H32), C33(H33), C34(H34), C35(H35), C37(H37), C38(H38), C39(H39),
  C40(H40), C41(H41), C43(H43), C44(H44), C45(H45), C46(H46), C47(H47),
 C49(H49), C50(H50), C51(H51), C52(H52), C53(H53)
2.c Idealised Me refined as rotating group:
 C11(H11A,H11B,H11C), C12(H12A,H12B,H12C), C14(H14A,H14B,H14C), C15(H15A,H15B,
 H15C), C23(H23A,H23B,H23C), C24(H24A,H24B,H24C), C26(H26A,H26B,H26C), C27(H27A,
 H27B,H27C)
;
_olex2_submission_special_instructions 'No special instructions were received'

loop_
_space_group_symop_operation_xyz
'x, y, z'
'-x+1/2, y+1/2, -z+1/2'
'-x, -y, -z'
'x-1/2, -y-1/2, z-1/2'

loop_
_atom_site_label
_atom_site_type_symbol
_atom_site_fract_x
_atom_site_fract_y
_atom_site_fract_z
_atom_site_U_iso_or_equiv
_atom_site_adp_type
_atom_site_occupancy
_atom_site_site_symmetry_order
_atom_site_calc_flag
_atom_site_refinement_flags_posn
_atom_site_refinement_flags_adp
_atom_site_refinement_flags_occupancy
_atom_site_disorder_assembly
_atom_site_disorder_group
Ge1 Ge 0.51585(3) 0.01677(2) 0.19356(2) 0.03593(10) Uani 1 1 d . . . . .
Cu1 Cu 0.40237(3) 0.19494(2) 0.20694(2) 0.03664(11) Uani 1 1 d . . . . .
N1 N 0.35395(18) 0.32531(11) 0.25713(12) 0.0342(5) Uani 1 1 d . . . . .
N2 N 0.21488(18) 0.26740(11) 0.28474(12) 0.0330(5) Uani 1 1 d . . . . .
C1 C 0.3127(2) 0.26180(13) 0.25108(14) 0.0333(6) Uani 1 1 d . . . . .
C2 C 0.2864(2) 0.36796(14) 0.29348(16) 0.0400(7) Uani 1 1 d . . . . .
H2 H 0.299390 0.414006 0.304149 0.048 Uiso 1 1 calc R U . . .
C3 C 0.1990(2) 0.33229(14) 0.31089(16) 0.0383(7) Uani 1 1 d . . . . .
H3 H 0.137825 0.348048 0.336223 0.046 Uiso 1 1 calc R U . . .
C4 C 0.4593(2) 0.34606(14) 0.23256(16) 0.0382(7) Uani 1 1 d . . . . .
C5 C 0.4652(3) 0.38096(15) 0.16699(16) 0.0434(7) Uani 1 1 d . . . . .
C6 C 0.5657(3) 0.40411(18) 0.14735(19) 0.0582(10) Uani 1 1 d . . . . .
H6 H 0.572347 0.428185 0.103515 0.070 Uiso 1 1 calc R U . . .
C7 C 0.6565(3) 0.3931(2) 0.1898(2) 0.0660(11) Uani 1 1 d . . . . .
H7 H 0.724958 0.409463 0.174974 0.079 Uiso 1 1 calc R U . . .
C8 C 0.6492(3) 0.3587(2) 0.2535(2) 0.0646(10) Uani 1 1 d . . . . .
H8 H 0.712841 0.351155 0.282155 0.078 Uiso 1 1 calc R U . . .
C9 C 0.5488(3) 0.33445(17) 0.27682(17) 0.0467(8) Uani 1 1 d . . . . .
C10 C 0.3648(3) 0.39086(18) 0.11928(17) 0.0560(9) Uani 1 1 d . . . . .
H10 H 0.300027 0.390385 0.150830 0.067 Uiso 1 1 calc R U . . .
C11 C 0.3640(5) 0.4573(2) 0.0780(3) 0.112(2) Uani 1 1 d . . . . .
H11A H 0.374900 0.494575 0.111837 0.168 Uiso 1 1 calc R U . . .
H11B H 0.293971 0.462666 0.052612 0.168 Uiso 1 1 calc R U . . .
H11C H 0.422580 0.457170 0.043106 0.168 Uiso 1 1 calc R U . . .
C12 C 0.3524(3) 0.33350(18) 0.06585(19) 0.0625(10) Uani 1 1 d . . . . .
H12A H 0.414775 0.333037 0.033934 0.094 Uiso 1 1 calc R U . . .
H12B H 0.285407 0.339684 0.037194 0.094 Uiso 1 1 calc R U . . .
H12C H 0.348987 0.290757 0.091923 0.094 Uiso 1 1 calc R U . . .
C13 C 0.5419(3) 0.29844(19) 0.34859(19) 0.0562(9) Uani 1 1 d . . . . .
H13 H 0.464865 0.283813 0.354496 0.067 Uiso 1 1 calc R U . . .
C14 C 0.5700(4) 0.3466(2) 0.4095(2) 0.0769(12) Uani 1 1 d . . . . .
H14A H 0.560864 0.323867 0.455737 0.115 Uiso 1 1 calc R U . . .
H14B H 0.521763 0.385780 0.406685 0.115 Uiso 1 1 calc R U . . .
H14C H 0.645600 0.361394 0.405401 0.115 Uiso 1 1 calc R U . . .
C15 C 0.6126(3) 0.2363(2) 0.3520(2) 0.0715(11) Uani 1 1 d . . . . .
H15A H 0.689176 0.249455 0.349232 0.107 Uiso 1 1 calc R U . . .
H15B H 0.593770 0.206624 0.311553 0.107 Uiso 1 1 calc R U . . .
H15C H 0.600836 0.212619 0.397391 0.107 Uiso 1 1 calc R U . . .
C16 C 0.1336(2) 0.21647(14) 0.29501(16) 0.0362(6) Uani 1 1 d . . . . .
C17 C 0.1320(3) 0.18394(15) 0.36141(18) 0.0450(8) Uani 1 1 d . . . . .
C18 C 0.0462(3) 0.13961(17) 0.3728(2) 0.0590(10) Uani 1 1 d . . . . .
H18 H 0.041810 0.116778 0.417508 0.071 Uiso 1 1 calc R U . . .
C19 C -0.0322(3) 0.12838(18) 0.3203(2) 0.0621(11) Uani 1 1 d . . . . .
H19 H -0.089135 0.097393 0.329035 0.075 Uiso 1 1 calc R U . . .
C20 C -0.0290(3) 0.16134(17) 0.2558(2) 0.0574(10) Uani 1 1 d . . . . .
H20 H -0.083852 0.152774 0.220241 0.069 Uiso 1 1 calc R U . . .
C21 C 0.0541(2) 0.20776(14) 0.24118(19) 0.0451(8) Uani 1 1 d . . . . .
C22 C 0.2194(3) 0.19625(18) 0.41908(18) 0.0543(9) Uani 1 1 d . . . . .
H22 H 0.244343 0.243783 0.413688 0.065 Uiso 1 1 calc R U . . .
C23 C 0.1799(4) 0.1884(2) 0.4957(2) 0.0819(13) Uani 1 1 d . . . . .
H23A H 0.113094 0.214489 0.501435 0.123 Uiso 1 1 calc R U . . .
H23B H 0.235863 0.204822 0.529561 0.123 Uiso 1 1 calc R U . . .
H23C H 0.165274 0.140854 0.505292 0.123 Uiso 1 1 calc R U . . .
C24 C 0.3175(3) 0.1510(2) 0.4065(2) 0.0656(10) Uani 1 1 d . . . . .
H24A H 0.295134 0.103788 0.408830 0.098 Uiso 1 1 calc R U . . .
H24B H 0.373407 0.159743 0.443700 0.098 Uiso 1 1 calc R U . . .
H24C H 0.347041 0.160468 0.359020 0.098 Uiso 1 1 calc R U . . .
C25 C 0.0552(3) 0.24667(16) 0.1718(2) 0.0621(10) Uani 1 1 d . . . . .
H25 H 0.093675 0.290077 0.181703 0.075 Uiso 1 1 calc R U . . .
C26 C -0.0598(4) 0.2640(2) 0.1421(3) 0.1007(18) Uani 1 1 d . . . . .
H26A H -0.095974 0.222842 0.125306 0.151 Uiso 1 1 calc R U . . .
H26B H -0.053985 0.295631 0.101956 0.151 Uiso 1 1 calc R U . . .
H26C H -0.102362 0.284535 0.180327 0.151 Uiso 1 1 calc R U . . .
C27 C 0.1192(4) 0.2093(2) 0.1148(2) 0.0725(12) Uani 1 1 d . . . . .
H27A H 0.190936 0.197107 0.134617 0.109 Uiso 1 1 calc R U . . .
H27B H 0.127864 0.238294 0.072696 0.109 Uiso 1 1 calc R U . . .
H27C H 0.079874 0.168406 0.100489 0.109 Uiso 1 1 calc R U . . .
C28 C 0.5264(3) 0.15707(15) 0.16130(16) 0.0401(7) Uani 1 1 d . . . . .
H28 H 0.573(3) 0.1925(17) 0.1425(17) 0.056(10) Uiso 1 1 d . . . . .
C29 C 0.5788(2) 0.09798(14) 0.15375(15) 0.0360(6) Uani 1 1 d . . . . .
C30 C 0.6840(2) 0.09023(14) 0.11734(16) 0.0385(7) Uani 1 1 d . . . . .
C31 C 0.7087(3) 0.12691(16) 0.05574(17) 0.0461(8) Uani 1 1 d . . . . .
H31 H 0.657243 0.158104 0.036722 0.055 Uiso 1 1 calc R U . . .
C32 C 0.8069(3) 0.11864(19) 0.0219(2) 0.0574(9) Uani 1 1 d . . . . .
H32 H 0.822065 0.144295 -0.019774 0.069 Uiso 1 1 calc R U . . .
C33 C 0.8827(3) 0.0737(2) 0.0481(2) 0.0624(10) Uani 1 1 d . . . . .
H33 H 0.950459 0.068890 0.025131 0.075 Uiso 1 1 calc R U . . .
C34 C 0.8601(3) 0.03572(18) 0.1076(2) 0.0593(10) Uani 1 1 d . . . . .
H34 H 0.911259 0.003515 0.124931 0.071 Uiso 1 1 calc R U . . .
C35 C 0.7619(3) 0.04442(16) 0.14264(19) 0.0479(8) Uani 1 1 d . . . . .
H35 H 0.747713 0.018702 0.184480 0.057 Uiso 1 1 calc R U . . .
C36 C 0.5582(2) -0.06468(14) 0.14119(16) 0.0365(6) Uani 1 1 d . . . . .
C37 C 0.5672(3) -0.06305(17) 0.06711(18) 0.0571(9) Uani 1 1 d . . . . .
H37 H 0.559622 -0.021273 0.042741 0.069 Uiso 1 1 calc R U . . .
C38 C 0.5871(3) -0.12059(19) 0.0275(2) 0.0636(10) Uani 1 1 d . . . . .
H38 H 0.592584 -0.118216 -0.023389 0.076 Uiso 1 1 calc R U . . .
C39 C 0.5987(3) -0.18125(17) 0.0625(2) 0.0565(9) Uani 1 1 d . . . . .
H39 H 0.610785 -0.221224 0.035860 0.068 Uiso 1 1 calc R U . . .
C40 C 0.5926(2) -0.18360(15) 0.1362(2) 0.0484(8) Uani 1 1 d . . . . .
H40 H 0.601873 -0.225208 0.160688 0.058 Uiso 1 1 calc R U . . .
C41 C 0.5731(2) -0.12598(15) 0.17474(18) 0.0406(7) Uani 1 1 d . . . . .
H41 H 0.569911 -0.128427 0.225696 0.049 Uiso 1 1 calc R U . . .
C42 C 0.5563(3) 0.00615(15) 0.29525(16) 0.0402(7) Uani 1 1 d . . . . .
C43 C 0.6356(3) 0.04660(17) 0.32695(18) 0.0492(8) Uani 1 1 d . . . . .
H43 H 0.669001 0.080490 0.299001 0.059 Uiso 1 1 calc R U . . .
C44 C 0.6669(3) 0.0388(2) 0.39784(19) 0.0618(10) Uani 1 1 d . . . . .
H44 H 0.722162 0.066681 0.418208 0.074 Uiso 1 1 calc R U . . .
C45 C 0.6185(4) -0.0092(2) 0.4391(2) 0.0697(11) Uani 1 1 d . . . . .
H45 H 0.640203 -0.014547 0.488075 0.084 Uiso 1 1 calc R U . . .
C46 C 0.5386(4) -0.0496(2) 0.4099(2) 0.0671(11) Uani 1 1 d . . . . .
H46 H 0.504400 -0.082512 0.438693 0.081 Uiso 1 1 calc R U . . .
C47 C 0.5081(3) -0.04199(17) 0.33832(18) 0.0518(8) Uani 1 1 d . . . . .
H47 H 0.453170 -0.070259 0.318223 0.062 Uiso 1 1 calc R U . . .
C48 C 0.3576(2) 0.02283(14) 0.18552(18) 0.0431(7) Uani 1 1 d . . . . .
C49 C 0.2971(3) 0.03952(16) 0.2443(2) 0.0535(9) Uani 1 1 d . . . . .
H49 H 0.332085 0.044930 0.289951 0.064 Uiso 1 1 calc R U . . .
C50 C 0.1855(3) 0.04857(18) 0.2377(3) 0.0699(12) Uani 1 1 d . . . . .
H50 H 0.144248 0.060112 0.278587 0.084 Uiso 1 1 calc R U . . .
C51 C 0.1358(3) 0.04075(18) 0.1724(3) 0.0799(14) Uani 1 1 d . . . . .
H51 H 0.059564 0.047299 0.167839 0.096 Uiso 1 1 calc R U . . .
C52 C 0.1931(3) 0.02371(18) 0.1133(3) 0.0751(13) Uani 1 1 d . . . . .
H52 H 0.157233 0.018260 0.067892 0.090 Uiso 1 1 calc R U . . .
C53 C 0.3059(3) 0.01428(17) 0.1201(2) 0.0566(9) Uani 1 1 d . . . . .
H53 H 0.346563 0.001943 0.079216 0.068 Uiso 1 1 calc R U . . .

loop_
_atom_site_aniso_label
_atom_site_aniso_U_11
_atom_site_aniso_U_22
_atom_site_aniso_U_33
_atom_site_aniso_U_23
_atom_site_aniso_U_13
_atom_site_aniso_U_12
Ge1 0.03991(18) 0.02726(16) 0.04024(19) 0.00144(12) -0.00829(13) -0.00167(13)
Cu1 0.0434(2) 0.02705(18) 0.0393(2) 0.00166(14) -0.00312(15) 0.00067(16)
N1 0.0339(13) 0.0256(12) 0.0429(14) 0.0017(10) -0.0056(10) 0.0011(10)
N2 0.0337(12) 0.0243(11) 0.0407(13) -0.0001(10) -0.0099(10) -0.0011(10)
C1 0.0358(15) 0.0288(14) 0.0350(15) 0.0036(11) -0.0122(12) -0.0006(12)
C2 0.0382(16) 0.0248(14) 0.056(2) -0.0030(13) -0.0118(14) 0.0000(13)
C3 0.0374(16) 0.0267(14) 0.0504(18) -0.0055(12) -0.0087(13) 0.0054(13)
C4 0.0394(16) 0.0302(15) 0.0448(18) -0.0016(12) -0.0038(13) -0.0061(13)
C5 0.061(2) 0.0319(15) 0.0371(17) -0.0041(13) 0.0010(15) 0.0000(15)
C6 0.082(3) 0.052(2) 0.041(2) 0.0019(16) 0.0145(19) -0.011(2)
C7 0.064(3) 0.073(3) 0.062(3) 0.001(2) 0.017(2) -0.027(2)
C8 0.043(2) 0.086(3) 0.064(2) 0.006(2) -0.0062(17) -0.021(2)
C9 0.0399(17) 0.0500(19) 0.050(2) 0.0100(15) -0.0053(14) -0.0062(15)
C10 0.074(2) 0.058(2) 0.0359(19) -0.0005(15) -0.0072(17) 0.0132(19)
C11 0.204(6) 0.047(2) 0.083(3) 0.001(2) -0.063(4) 0.024(3)
C12 0.085(3) 0.053(2) 0.048(2) 0.0013(17) -0.0168(19) -0.008(2)
C13 0.0395(18) 0.072(3) 0.056(2) 0.0213(18) -0.0110(15) -0.0060(17)
C14 0.096(3) 0.083(3) 0.051(2) 0.015(2) -0.001(2) 0.019(3)
C15 0.080(3) 0.058(2) 0.075(3) 0.012(2) -0.020(2) -0.001(2)
C16 0.0323(15) 0.0287(14) 0.0474(18) -0.0061(12) -0.0059(12) -0.0012(12)
C17 0.0449(18) 0.0369(17) 0.053(2) -0.0044(14) 0.0021(15) -0.0083(14)
C18 0.065(2) 0.0434(19) 0.069(2) -0.0063(17) 0.0161(19) -0.0154(18)
C19 0.043(2) 0.044(2) 0.100(3) -0.017(2) 0.014(2) -0.0182(17)
C20 0.0374(18) 0.0394(19) 0.095(3) -0.0252(19) -0.0152(18) 0.0011(15)
C21 0.0386(17) 0.0283(15) 0.068(2) -0.0133(14) -0.0147(15) 0.0046(13)
C22 0.069(2) 0.048(2) 0.046(2) 0.0073(15) -0.0065(17) -0.0155(18)
C23 0.112(4) 0.084(3) 0.050(2) 0.000(2) 0.000(2) -0.018(3)
C24 0.073(3) 0.069(3) 0.054(2) 0.0129(18) -0.0206(19) -0.015(2)
C25 0.079(3) 0.0325(17) 0.072(3) -0.0003(16) -0.045(2) -0.0050(18)
C26 0.118(4) 0.055(2) 0.125(4) -0.021(3) -0.087(3) 0.016(3)
C27 0.095(3) 0.070(3) 0.052(2) 0.0070(19) -0.024(2) -0.023(2)
C28 0.0514(19) 0.0303(15) 0.0385(17) 0.0017(12) -0.0023(14) -0.0060(14)
C29 0.0398(16) 0.0337(15) 0.0340(16) 0.0018(12) -0.0070(12) -0.0016(13)
C30 0.0423(17) 0.0303(15) 0.0427(18) -0.0062(12) -0.0065(13) -0.0053(13)
C31 0.0471(19) 0.0457(18) 0.0454(19) -0.0045(14) -0.0020(15) -0.0011(15)
C32 0.054(2) 0.064(2) 0.055(2) -0.0061(18) 0.0071(17) -0.0099(19)
C33 0.042(2) 0.068(3) 0.077(3) -0.018(2) 0.0022(18) -0.0059(19)
C34 0.042(2) 0.051(2) 0.084(3) -0.0055(19) -0.0169(18) 0.0000(17)
C35 0.0459(19) 0.0388(17) 0.058(2) -0.0035(15) -0.0102(15) -0.0032(15)
C36 0.0363(15) 0.0302(14) 0.0424(17) -0.0005(12) -0.0122(12) -0.0013(13)
C37 0.083(3) 0.0429(19) 0.044(2) -0.0015(15) -0.0178(17) 0.0073(18)
C38 0.085(3) 0.057(2) 0.048(2) -0.0120(17) -0.0145(19) 0.006(2)
C39 0.052(2) 0.0410(19) 0.076(3) -0.0223(17) -0.0114(18) 0.0014(16)
C40 0.0372(17) 0.0311(16) 0.077(3) 0.0069(15) 0.0018(16) 0.0007(14)
C41 0.0322(15) 0.0349(16) 0.0544(19) 0.0040(14) -0.0027(13) 0.0040(13)
C42 0.0461(17) 0.0347(16) 0.0397(17) -0.0008(12) -0.0047(13) 0.0032(14)
C43 0.054(2) 0.0479(19) 0.046(2) -0.0017(15) -0.0060(15) 0.0015(16)
C44 0.069(2) 0.075(3) 0.041(2) -0.0045(18) -0.0136(17) 0.004(2)
C45 0.095(3) 0.077(3) 0.036(2) -0.0012(19) -0.007(2) 0.017(3)
C46 0.098(3) 0.059(2) 0.045(2) 0.0079(18) 0.015(2) 0.006(2)
C47 0.065(2) 0.0445(19) 0.047(2) 0.0034(15) 0.0086(16) 0.0019(17)
C48 0.0397(17) 0.0246(14) 0.064(2) 0.0007(13) -0.0132(15) -0.0030(13)
C49 0.0436(19) 0.0337(17) 0.083(3) -0.0027(16) -0.0034(18) 0.0029(15)
C50 0.049(2) 0.042(2) 0.119(4) -0.014(2) -0.003(2) 0.0059(18)
C51 0.052(2) 0.036(2) 0.151(5) -0.018(2) -0.034(3) 0.0131(18)
C52 0.071(3) 0.044(2) 0.109(4) -0.006(2) -0.050(3) 0.002(2)
C53 0.056(2) 0.0406(19) 0.072(3) 0.0040(17) -0.0191(18) -0.0010(17)

loop_
_atom_type_symbol
_atom_type_description
_atom_type_scat_dispersion_real
_atom_type_scat_dispersion_imag
_atom_type_scat_source
C C 0.0033 0.0016 'International Tables Vol C Tables 4.2.6.8 and 6.1.1.4'
H H 0.0000 0.0000 'International Tables Vol C Tables 4.2.6.8 and 6.1.1.4'
Cu Cu 0.3201 1.2651 'International Tables Vol C Tables 4.2.6.8 and 6.1.1.4'
Ge Ge 0.1547 1.8001 'International Tables Vol C Tables 4.2.6.8 and 6.1.1.4'
N N 0.0061 0.0033 'International Tables Vol C Tables 4.2.6.8 and 6.1.1.4'

loop_
_geom_angle_atom_site_label_1
_geom_angle_atom_site_label_2
_geom_angle_atom_site_label_3
_geom_angle
_geom_angle_site_symmetry_1
_geom_angle_site_symmetry_3
_geom_angle_publ_flag
C29 Ge1 C36 112.60(12) . . ?
C29 Ge1 C42 111.23(12) . . ?
C29 Ge1 C48 108.91(12) . . ?
C42 Ge1 C36 108.94(12) . . ?
C48 Ge1 C36 106.69(12) . . ?
C48 Ge1 C42 108.29(14) . . ?
C28 Cu1 C1 158.52(12) . . ?
C1 N1 C2 112.5(2) . . ?
C1 N1 C4 125.0(2) . . ?
C2 N1 C4 122.4(2) . . ?
C1 N2 C3 111.4(2) . . ?
C1 N2 C16 128.5(2) . . ?
C3 N2 C16 120.2(2) . . ?
N1 C1 Cu1 117.3(2) . . ?
N1 C1 N2 102.5(2) . . ?
N2 C1 Cu1 140.1(2) . . ?
N1 C2 H2 126.6 . . ?
C3 C2 N1 106.9(2) . . ?
C3 C2 H2 126.6 . . ?
N2 C3 H3 126.6 . . ?
C2 C3 N2 106.8(3) . . ?
C2 C3 H3 126.6 . . ?
C5 C4 N1 118.5(3) . . ?
C9 C4 N1 118.3(3) . . ?
C9 C4 C5 123.0(3) . . ?
C4 C5 C10 121.0(3) . . ?
C6 C5 C4 117.2(3) . . ?
C6 C5 C10 121.8(3) . . ?
C5 C6 H6 119.3 . . ?
C7 C6 C5 121.3(3) . . ?
C7 C6 H6 119.3 . . ?
C6 C7 H7 119.7 . . ?
C6 C7 C8 120.6(3) . . ?
C8 C7 H7 119.7 . . ?
C7 C8 H8 119.6 . . ?
C7 C8 C9 120.8(4) . . ?
C9 C8 H8 119.6 . . ?
C4 C9 C8 117.1(3) . . ?
C4 C9 C13 123.0(3) . . ?
C8 C9 C13 119.9(3) . . ?
C5 C10 H10 107.8 . . ?
C5 C10 C11 113.7(3) . . ?
C11 C10 H10 107.8 . . ?
C12 C10 C5 110.7(3) . . ?
C12 C10 H10 107.8 . . ?
C12 C10 C11 108.8(3) . . ?
C10 C11 H11A 109.5 . . ?
C10 C11 H11B 109.5 . . ?
C10 C11 H11C 109.5 . . ?
H11A C11 H11B 109.5 . . ?
H11A C11 H11C 109.5 . . ?
H11B C11 H11C 109.5 . . ?
C10 C12 H12A 109.5 . . ?
C10 C12 H12B 109.5 . . ?
C10 C12 H12C 109.5 . . ?
H12A C12 H12B 109.5 . . ?
H12A C12 H12C 109.5 . . ?
H12B C12 H12C 109.5 . . ?
C9 C13 H13 107.7 . . ?
C9 C13 C14 110.0(3) . . ?
C14 C13 H13 107.7 . . ?
C15 C13 C9 112.3(3) . . ?
C15 C13 H13 107.7 . . ?
C15 C13 C14 111.3(3) . . ?
C13 C14 H14A 109.5 . . ?
C13 C14 H14B 109.5 . . ?
C13 C14 H14C 109.5 . . ?
H14A C14 H14B 109.5 . . ?
H14A C14 H14C 109.5 . . ?
H14B C14 H14C 109.5 . . ?
C13 C15 H15A 109.5 . . ?
C13 C15 H15B 109.5 . . ?
C13 C15 H15C 109.5 . . ?
H15A C15 H15B 109.5 . . ?
H15A C15 H15C 109.5 . . ?
H15B C15 H15C 109.5 . . ?
C17 C16 N2 117.8(3) . . ?
C17 C16 C21 123.7(3) . . ?
C21 C16 N2 118.1(3) . . ?
C16 C17 C18 116.9(3) . . ?
C16 C17 C22 121.7(3) . . ?
C18 C17 C22 121.4(3) . . ?
C17 C18 H18 119.4 . . ?
C19 C18 C17 121.2(4) . . ?
C19 C18 H18 119.4 . . ?
C18 C19 H19 119.6 . . ?
C20 C19 C18 120.8(3) . . ?
C20 C19 H19 119.6 . . ?
C19 C20 H20 119.4 . . ?
C19 C20 C21 121.1(3) . . ?
C21 C20 H20 119.4 . . ?
C16 C21 C20 116.4(3) . . ?
C16 C21 C25 122.1(3) . . ?
C20 C21 C25 121.5(3) . . ?
C17 C22 H22 107.2 . . ?
C17 C22 C24 110.3(3) . . ?
C23 C22 C17 114.0(3) . . ?
C23 C22 H22 107.2 . . ?
C23 C22 C24 110.6(3) . . ?
C24 C22 H22 107.2 . . ?
C22 C23 H23A 109.5 . . ?
C22 C23 H23B 109.5 . . ?
C22 C23 H23C 109.5 . . ?
H23A C23 H23B 109.5 . . ?
H23A C23 H23C 109.5 . . ?
H23B C23 H23C 109.5 . . ?
C22 C24 H24A 109.5 . . ?
C22 C24 H24B 109.5 . . ?
C22 C24 H24C 109.5 . . ?
H24A C24 H24B 109.5 . . ?
H24A C24 H24C 109.5 . . ?
H24B C24 H24C 109.5 . . ?
C21 C25 H25 107.4 . . ?
C21 C25 C26 113.3(4) . . ?
C21 C25 C27 111.0(3) . . ?
C26 C25 H25 107.4 . . ?
C27 C25 H25 107.4 . . ?
C27 C25 C26 110.0(3) . . ?
C25 C26 H26A 109.5 . . ?
C25 C26 H26B 109.5 . . ?
C25 C26 H26C 109.5 . . ?
H26A C26 H26B 109.5 . . ?
H26A C26 H26C 109.5 . . ?
H26B C26 H26C 109.5 . . ?
C25 C27 H27A 109.5 . . ?
C25 C27 H27B 109.5 . . ?
C25 C27 H27C 109.5 . . ?
H27A C27 H27B 109.5 . . ?
H27A C27 H27C 109.5 . . ?
H27B C27 H27C 109.5 . . ?
Cu1 C28 H28 110.7(19) . . ?
C29 C28 Cu1 140.9(2) . . ?
C29 C28 H28 107.7(19) . . ?
C28 C29 Ge1 119.3(2) . . ?
C28 C29 C30 124.2(3) . . ?
C30 C29 Ge1 116.5(2) . . ?
C31 C30 C29 121.8(3) . . ?
C35 C30 C29 121.0(3) . . ?
C35 C30 C31 117.2(3) . . ?
C30 C31 H31 119.4 . . ?
C32 C31 C30 121.2(3) . . ?
C32 C31 H31 119.4 . . ?
C31 C32 H32 119.7 . . ?
C33 C32 C31 120.6(4) . . ?
C33 C32 H32 119.7 . . ?
C32 C33 H33 120.1 . . ?
C34 C33 C32 119.7(3) . . ?
C34 C33 H33 120.1 . . ?
C33 C34 H34 120.0 . . ?
C33 C34 C35 120.0(3) . . ?
C35 C34 H34 120.0 . . ?
C30 C35 H35 119.4 . . ?
C34 C35 C30 121.2(3) . . ?
C34 C35 H35 119.4 . . ?
C37 C36 Ge1 120.0(2) . . ?
C41 C36 Ge1 122.6(2) . . ?
C41 C36 C37 117.2(3) . . ?
C36 C37 H37 119.1 . . ?
C36 C37 C38 121.9(3) . . ?
C38 C37 H37 119.1 . . ?
C37 C38 H38 120.3 . . ?
C39 C38 C37 119.3(3) . . ?
C39 C38 H38 120.3 . . ?
C38 C39 H39 120.2 . . ?
C40 C39 C38 119.6(3) . . ?
C40 C39 H39 120.2 . . ?
C39 C40 H40 119.9 . . ?
C41 C40 C39 120.3(3) . . ?
C41 C40 H40 119.9 . . ?
C36 C41 H41 119.2 . . ?
C40 C41 C36 121.6(3) . . ?
C40 C41 H41 119.2 . . ?
C43 C42 Ge1 120.7(2) . . ?
C43 C42 C47 117.4(3) . . ?
C47 C42 Ge1 121.9(2) . . ?
C42 C43 H43 119.2 . . ?
C44 C43 C42 121.5(3) . . ?
C44 C43 H43 119.2 . . ?
C43 C44 H44 120.0 . . ?
C45 C44 C43 119.9(4) . . ?
C45 C44 H44 120.0 . . ?
C44 C45 H45 119.9 . . ?
C44 C45 C46 120.3(4) . . ?
C46 C45 H45 119.9 . . ?
C45 C46 H46 120.2 . . ?
C45 C46 C47 119.6(4) . . ?
C47 C46 H46 120.2 . . ?
C42 C47 H47 119.4 . . ?
C46 C47 C42 121.3(4) . . ?
C46 C47 H47 119.4 . . ?
C49 C48 Ge1 120.7(2) . . ?
C53 C48 Ge1 120.2(3) . . ?
C53 C48 C49 119.0(3) . . ?
C48 C49 H49 119.6 . . ?
C48 C49 C50 120.9(4) . . ?
C50 C49 H49 119.6 . . ?
C49 C50 H50 120.3 . . ?
C51 C50 C49 119.3(4) . . ?
C51 C50 H50 120.3 . . ?
C50 C51 H51 119.3 . . ?
C50 C51 C52 121.3(4) . . ?
C52 C51 H51 119.3 . . ?
C51 C52 H52 120.4 . . ?
C51 C52 C53 119.2(4) . . ?
C53 C52 H52 120.4 . . ?
C48 C53 C52 120.2(4) . . ?
C48 C53 H53 119.9 . . ?
C52 C53 H53 119.9 . . ?

loop_
_geom_bond_atom_site_label_1
_geom_bond_atom_site_label_2
_geom_bond_distance
_geom_bond_site_symmetry_2
_geom_bond_publ_flag
Ge1 C29 1.944(3) . ?
Ge1 C36 1.966(3) . ?
Ge1 C42 1.956(3) . ?
Ge1 C48 1.954(3) . ?
Cu1 C1 1.923(3) . ?
Cu1 C28 1.916(3) . ?
N1 C1 1.365(3) . ?
N1 C2 1.375(4) . ?
N1 C4 1.445(4) . ?
N2 C1 1.373(4) . ?
N2 C3 1.394(3) . ?
N2 C16 1.439(3) . ?
C2 H2 0.9500 . ?
C2 C3 1.333(4) . ?
C3 H3 0.9500 . ?
C4 C5 1.406(4) . ?
C4 C9 1.380(4) . ?
C5 C6 1.376(5) . ?
C5 C10 1.518(5) . ?
C6 H6 0.9500 . ?
C6 C7 1.372(5) . ?
C7 H7 0.9500 . ?
C7 C8 1.372(5) . ?
C8 H8 0.9500 . ?
C8 C9 1.404(4) . ?
C9 C13 1.518(4) . ?
C10 H10 1.0000 . ?
C10 C11 1.527(5) . ?
C10 C12 1.518(5) . ?
C11 H11A 0.9800 . ?
C11 H11B 0.9800 . ?
C11 H11C 0.9800 . ?
C12 H12A 0.9800 . ?
C12 H12B 0.9800 . ?
C12 H12C 0.9800 . ?
C13 H13 1.0000 . ?
C13 C14 1.518(5) . ?
C13 C15 1.512(5) . ?
C14 H14A 0.9800 . ?
C14 H14B 0.9800 . ?
C14 H14C 0.9800 . ?
C15 H15A 0.9800 . ?
C15 H15B 0.9800 . ?
C15 H15C 0.9800 . ?
C16 C17 1.394(4) . ?
C16 C21 1.396(4) . ?
C17 C18 1.396(4) . ?
C17 C22 1.522(5) . ?
C18 H18 0.9500 . ?
C18 C19 1.375(5) . ?
C19 H19 0.9500 . ?
C19 C20 1.368(5) . ?
C20 H20 0.9500 . ?
C20 C21 1.409(5) . ?
C21 C25 1.504(5) . ?
C22 H22 1.0000 . ?
C22 C23 1.521(5) . ?
C22 C24 1.529(5) . ?
C23 H23A 0.9800 . ?
C23 H23B 0.9800 . ?
C23 H23C 0.9800 . ?
C24 H24A 0.9800 . ?
C24 H24B 0.9800 . ?
C24 H24C 0.9800 . ?
C25 H25 1.0000 . ?
C25 C26 1.548(5) . ?
C25 C27 1.527(5) . ?
C26 H26A 0.9800 . ?
C26 H26B 0.9800 . ?
C26 H26C 0.9800 . ?
C27 H27A 0.9800 . ?
C27 H27B 0.9800 . ?
C27 H27C 0.9800 . ?
C28 H28 0.98(3) . ?
C28 C29 1.350(4) . ?
C29 C30 1.482(4) . ?
C30 C31 1.397(4) . ?
C30 C35 1.397(4) . ?
C31 H31 0.9500 . ?
C31 C32 1.383(4) . ?
C32 H32 0.9500 . ?
C32 C33 1.374(5) . ?
C33 H33 0.9500 . ?
C33 C34 1.372(5) . ?
C34 H34 0.9500 . ?
C34 C35 1.396(5) . ?
C35 H35 0.9500 . ?
C36 C37 1.384(4) . ?
C36 C41 1.380(4) . ?
C37 H37 0.9500 . ?
C37 C38 1.386(5) . ?
C38 H38 0.9500 . ?
C38 C39 1.377(5) . ?
C39 H39 0.9500 . ?
C39 C40 1.375(5) . ?
C40 H40 0.9500 . ?
C40 C41 1.375(4) . ?
C41 H41 0.9500 . ?
C42 C43 1.387(4) . ?
C42 C47 1.389(4) . ?
C43 H43 0.9500 . ?
C43 C44 1.374(5) . ?
C44 H44 0.9500 . ?
C44 C45 1.368(5) . ?
C45 H45 0.9500 . ?
C45 C46 1.373(6) . ?
C46 H46 0.9500 . ?
C46 C47 1.382(5) . ?
C47 H47 0.9500 . ?
C48 C49 1.376(5) . ?
C48 C53 1.372(5) . ?
C49 H49 0.9500 . ?
C49 C50 1.389(5) . ?
C50 H50 0.9500 . ?
C50 C51 1.357(6) . ?
C51 H51 0.9500 . ?
C51 C52 1.361(6) . ?
C52 H52 0.9500 . ?
C52 C53 1.404(5) . ?
C53 H53 0.9500 . ?

loop_
_geom_torsion_atom_site_label_1
_geom_torsion_atom_site_label_2
_geom_torsion_atom_site_label_3
_geom_torsion_atom_site_label_4
_geom_torsion
_geom_torsion_site_symmetry_1
_geom_torsion_site_symmetry_2
_geom_torsion_site_symmetry_3
_geom_torsion_site_symmetry_4
_geom_torsion_publ_flag
Ge1 C29 C30 C31 142.9(2) . . . . ?
Ge1 C29 C30 C35 -35.6(3) . . . . ?
Ge1 C36 C37 C38 -174.0(3) . . . . ?
Ge1 C36 C41 C40 173.7(2) . . . . ?
Ge1 C42 C43 C44 -178.4(3) . . . . ?
Ge1 C42 C47 C46 179.1(3) . . . . ?
Ge1 C48 C49 C50 175.4(3) . . . . ?
Ge1 C48 C53 C52 -175.1(3) . . . . ?
Cu1 C28 C29 Ge1 5.4(5) . . . . ?
Cu1 C28 C29 C30 -173.7(3) . . . . ?
N1 C2 C3 N2 0.2(3) . . . . ?
N1 C4 C5 C6 175.7(3) . . . . ?
N1 C4 C5 C10 -5.9(4) . . . . ?
N1 C4 C9 C8 -176.3(3) . . . . ?
N1 C4 C9 C13 2.5(5) . . . . ?
N2 C16 C17 C18 173.9(3) . . . . ?
N2 C16 C17 C22 -5.9(4) . . . . ?
N2 C16 C21 C20 -175.0(2) . . . . ?
N2 C16 C21 C25 3.8(4) . . . . ?
C1 N1 C2 C3 -0.7(3) . . . . ?
C1 N1 C4 C5 101.0(3) . . . . ?
C1 N1 C4 C9 -83.1(4) . . . . ?
C1 N2 C3 C2 0.4(3) . . . . ?
C1 N2 C16 C17 98.7(3) . . . . ?
C1 N2 C16 C21 -88.2(4) . . . . ?
C2 N1 C1 Cu1 -176.08(19) . . . . ?
C2 N1 C1 N2 0.8(3) . . . . ?
C2 N1 C4 C5 -82.9(3) . . . . ?
C2 N1 C4 C9 93.0(3) . . . . ?
C3 N2 C1 Cu1 175.0(2) . . . . ?
C3 N2 C1 N1 -0.7(3) . . . . ?
C3 N2 C16 C17 -81.1(3) . . . . ?
C3 N2 C16 C21 92.0(3) . . . . ?
C4 N1 C1 Cu1 0.4(4) . . . . ?
C4 N1 C1 N2 177.3(2) . . . . ?
C4 N1 C2 C3 -177.2(3) . . . . ?
C4 C5 C6 C7 0.5(5) . . . . ?
C4 C5 C10 C11 146.6(3) . . . . ?
C4 C5 C10 C12 -90.5(4) . . . . ?
C4 C9 C13 C14 -113.9(4) . . . . ?
C4 C9 C13 C15 121.6(4) . . . . ?
C5 C4 C9 C8 -0.6(5) . . . . ?
C5 C4 C9 C13 178.3(3) . . . . ?
C5 C6 C7 C8 -0.2(6) . . . . ?
C6 C5 C10 C11 -35.0(5) . . . . ?
C6 C5 C10 C12 87.9(4) . . . . ?
C6 C7 C8 C9 -0.5(6) . . . . ?
C7 C8 C9 C4 0.9(6) . . . . ?
C7 C8 C9 C13 -178.0(4) . . . . ?
C8 C9 C13 C14 64.9(4) . . . . ?
C8 C9 C13 C15 -59.6(5) . . . . ?
C9 C4 C5 C6 0.0(5) . . . . ?
C9 C4 C5 C10 178.4(3) . . . . ?
C10 C5 C6 C7 -178.0(3) . . . . ?
C16 N2 C1 Cu1 -4.8(5) . . . . ?
C16 N2 C1 N1 179.5(3) . . . . ?
C16 N2 C3 C2 -179.8(3) . . . . ?
C16 C17 C18 C19 0.6(5) . . . . ?
C16 C17 C22 C23 149.9(3) . . . . ?
C16 C17 C22 C24 -85.0(4) . . . . ?
C16 C21 C25 C26 -145.4(3) . . . . ?
C16 C21 C25 C27 90.2(4) . . . . ?
C17 C16 C21 C20 -2.3(4) . . . . ?
C17 C16 C21 C25 176.5(3) . . . . ?
C17 C18 C19 C20 -1.1(5) . . . . ?
C18 C17 C22 C23 -29.9(5) . . . . ?
C18 C17 C22 C24 95.3(4) . . . . ?
C18 C19 C20 C21 -0.2(5) . . . . ?
C19 C20 C21 C16 1.8(5) . . . . ?
C19 C20 C21 C25 -177.0(3) . . . . ?
C20 C21 C25 C26 33.3(4) . . . . ?
C20 C21 C25 C27 -91.1(4) . . . . ?
C21 C16 C17 C18 1.1(5) . . . . ?
C21 C16 C17 C22 -178.7(3) . . . . ?
C22 C17 C18 C19 -179.6(3) . . . . ?
C28 C29 C30 C31 -38.0(4) . . . . ?
C28 C29 C30 C35 143.5(3) . . . . ?
C29 C30 C31 C32 -179.3(3) . . . . ?
C29 C30 C35 C34 178.4(3) . . . . ?
C30 C31 C32 C33 0.3(5) . . . . ?
C31 C30 C35 C34 -0.1(4) . . . . ?
C31 C32 C33 C34 1.2(5) . . . . ?
C32 C33 C34 C35 -2.1(5) . . . . ?
C33 C34 C35 C30 1.6(5) . . . . ?
C35 C30 C31 C32 -0.8(4) . . . . ?
C36 C37 C38 C39 -0.3(6) . . . . ?
C37 C36 C41 C40 -2.1(4) . . . . ?
C37 C38 C39 C40 -1.3(6) . . . . ?
C38 C39 C40 C41 1.1(5) . . . . ?
C39 C40 C41 C36 0.6(5) . . . . ?
C41 C36 C37 C38 2.0(5) . . . . ?
C42 C43 C44 C45 -0.9(6) . . . . ?
C43 C42 C47 C46 -0.4(5) . . . . ?
C43 C44 C45 C46 0.0(6) . . . . ?
C44 C45 C46 C47 0.7(6) . . . . ?
C45 C46 C47 C42 -0.5(6) . . . . ?
C47 C42 C43 C44 1.1(5) . . . . ?
C48 C49 C50 C51 0.0(5) . . . . ?
C49 C48 C53 C52 1.2(5) . . . . ?
C49 C50 C51 C52 0.5(6) . . . . ?
C50 C51 C52 C53 -0.2(6) . . . . ?
C51 C52 C53 C48 -0.6(5) . . . . ?
C53 C48 C49 C50 -0.9(5) . . . . ?
